data_2224707
loop_
_publ_author_name
'Kim, Moon-Hwan'
'Seo, Ji-Su'
'Kim, Chong-Hyeak'
'Ryu, Jae-Wook'
'Lee, Ki-Hwan'

_publ_section_title
;
 (7-Dimethylamino-1-hydroxy-3-naphthyl)(morpholino)methanone
;
_journal_coeditor_code LX2129
_journal_issue 1
_journal_name_full 'Acta Crystallographica Section E'
_journal_page_first o66
_journal_paper_doi 10.1107/S1600536809051848
_journal_volume 66
_journal_year 2010
_chemical_formula_iupac 'C17 H20 N2 O3'
_chemical_formula_moiety 'C17 H20 N2 O3'
_chemical_formula_sum 'C17 H20 N2 O3'
_chemical_formula_weight 300.35
_chemical_name_systematic
;
(7-Dimethylamino-1-hydroxy-3-naphthyl)(morpholino)methanone
;
_space_group_IT_number 29
_symmetry_cell_setting orthorhombic
_symmetry_space_group_name_Hall 'P 2c -2ac'
_symmetry_space_group_name_H-M 'P c a 21'
_atom_sites_solution_hydrogens difmap
_atom_sites_solution_primary direct
_atom_sites_solution_secondary difmap
_cell_angle_alpha 90.00
_cell_angle_beta 90.00
_cell_angle_gamma 90.00
_cell_formula_units_Z 4
_cell_length_a 12.6250(5)
_cell_length_b 13.9634(6)
_cell_length_c 8.8369(3)
_cell_measurement_reflns_used 2694
_cell_measurement_temperature 296(2)
_cell_measurement_theta_max 21.95
_cell_measurement_theta_min 2.92
_cell_volume 1557.84(11)
_computing_cell_refinement 'SAINT (Bruker, 2007)'
_computing_data_collection 'APEX2 (Bruker, 2007)'
_computing_data_reduction 'SAINT (Bruker, 2007)'
_computing_molecular_graphics 'SHELXTL (Sheldrick, 2008)'
_computing_publication_material 'SHELXTL (Sheldrick, 2008)'
_computing_structure_refinement 'SHELXL-97 (Sheldrick, 2008)'
_computing_structure_solution 'SHELXS-97 (Sheldrick, 2008)'
_diffrn_ambient_temperature 296(2)
_diffrn_detector_area_resol_mean 10
_diffrn_measured_fraction_theta_full 0.994
_diffrn_measured_fraction_theta_max 0.994
_diffrn_measurement_device_type 'Bruker APEXII CCD'
_diffrn_measurement_method '\f and \w scans'
_diffrn_radiation_monochromator graphite
_diffrn_radiation_source 'fine-focus sealed tube'
_diffrn_radiation_type MoK\a
_diffrn_radiation_wavelength 0.71073
_diffrn_reflns_av_R_equivalents 0.0251
_diffrn_reflns_av_sigmaI/netI 0.0341
_diffrn_reflns_limit_h_max 11
_diffrn_reflns_limit_h_min -16
_diffrn_reflns_limit_k_max 18
_diffrn_reflns_limit_k_min -9
_diffrn_reflns_limit_l_max 11
_diffrn_reflns_limit_l_min -9
_diffrn_reflns_number 8069
_diffrn_reflns_theta_full 28.27
_diffrn_reflns_theta_max 28.27
_diffrn_reflns_theta_min 1.46
_diffrn_standards_number 0
_exptl_absorpt_coefficient_mu 0.089
_exptl_absorpt_correction_type none
_exptl_crystal_colour silver
_exptl_crystal_density_diffrn 1.281
_exptl_crystal_density_method 'not measured'
_exptl_crystal_description block
_exptl_crystal_F_000 640
_exptl_crystal_size_max 0.41
_exptl_crystal_size_mid 0.18
_exptl_crystal_size_min 0.08
_refine_diff_density_max 0.186
_refine_diff_density_min -0.148
_refine_ls_extinction_coef 0.009(2)
_refine_ls_extinction_expression Fc^*^=kFc[1+0.001xFc^2^\l^3^/sin(2\q)]^-1/4^
_refine_ls_extinction_method SHELXL
_refine_ls_goodness_of_fit_ref 1.036
_refine_ls_hydrogen_treatment constr
_refine_ls_matrix_type full
_refine_ls_number_parameters 200
_refine_ls_number_reflns 2044
_refine_ls_number_restraints 1
_refine_ls_restrained_S_all 1.036
_refine_ls_R_factor_all 0.0666
_refine_ls_R_factor_gt 0.0442
_refine_ls_shift/su_max 0.000
_refine_ls_shift/su_mean 0.000
_refine_ls_structure_factor_coef Fsqd
_refine_ls_weighting_details 'calc w=1/[\s^2^(Fo^2^)+(0.0628P)^2^+0.0129P] where P=(Fo^2^+2Fc^2^)/3'
_refine_ls_weighting_scheme calc
_refine_ls_wR_factor_gt 0.1042
_refine_ls_wR_factor_ref 0.1152
_reflns_number_gt 1475
_reflns_number_total 2044
_reflns_threshold_expression I>2\s(I)
_cod_data_source_file lx2129.cif
_cod_data_source_block I
_cod_database_code 2224707
_cod_database_fobs_code 2224707

loop_
_symmetry_equiv_pos_as_xyz
'x, y, z'
'-x, -y, z+1/2'
'-x+1/2, y, z+1/2'
'x+1/2, -y, z'

loop_
_atom_site_type_symbol
_atom_site_label
_atom_site_fract_x
_atom_site_fract_y
_atom_site_fract_z
_atom_site_U_iso_or_equiv
_atom_site_adp_type
_atom_site_calc_flag
_atom_site_refinement_flags
_atom_site_occupancy
_atom_site_disorder_assembly
_atom_site_disorder_group
O O1 0.67137(15) 0.76538(16) 0.3748(2) 0.0597(6) Uani d . 1 . .
H H1 0.7257 0.7921 0.4033 0.090 Uiso calc R 1 . .
O O2 0.64658(15) 0.84718(18) 0.9402(3) 0.0682(6) Uani d . 1 . .
O O3 0.31381(16) 0.94813(16) 1.1678(2) 0.0583(6) Uani d . 1 . .
N N1 0.38830(19) 0.55244(19) 0.1665(3) 0.0600(8) Uani d . 1 . .
N N2 0.47850(17) 0.89337(17) 0.9690(3) 0.0475(6) Uani d . 1 . .
C C1 0.4410(2) 0.76093(18) 0.7082(3) 0.0432(6) Uani d . 1 . .
H H1A 0.3886 0.7595 0.7821 0.052 Uiso calc R 1 . .
C C2 0.53284(19) 0.81050(16) 0.7348(3) 0.0387(6) Uani d . 1 . .
C C3 0.6131(2) 0.81177(19) 0.6231(3) 0.0397(6) Uani d . 1 . .
H H3A 0.6762 0.8439 0.6422 0.048 Uiso calc R 1 . .
C C4 0.59920(19) 0.76642(18) 0.4873(3) 0.0389(6) Uani d . 1 . .
C C5 0.50466(19) 0.71367(16) 0.4583(3) 0.0362(5) Uani d . 1 . .
C C6 0.4919(2) 0.66117(17) 0.3236(3) 0.0412(6) Uani d . 1 . .
H H6A 0.5446 0.6634 0.2501 0.049 Uiso calc R 1 . .
C C7 0.4022(2) 0.60611(19) 0.2982(3) 0.0465(7) Uani d . 1 . .
C C8 0.3216(2) 0.6086(2) 0.4082(4) 0.0514(8) Uani d . 1 . .
H H8A 0.2593 0.5746 0.3911 0.062 Uiso calc R 1 . .
C C9 0.3321(2) 0.65914(19) 0.5389(4) 0.0483(7) Uani d . 1 . .
H H9A 0.2772 0.6589 0.6090 0.058 Uiso calc R 1 . .
C C10 0.4249(2) 0.71200(17) 0.5702(3) 0.0383(6) Uani d . 1 . .
C C11 0.5567(2) 0.8524(2) 0.8856(3) 0.0448(6) Uani d . 1 . .
C C12 0.38259(19) 0.94019(19) 0.9127(3) 0.0429(6) Uani d . 1 . .
H H12A 0.3663 0.9165 0.8121 0.051 Uiso calc R 1 . .
H H12B 0.3944 1.0087 0.9058 0.051 Uiso calc R 1 . .
C C13 0.2917(2) 0.9210(2) 1.0154(4) 0.0552(8) Uani d . 1 . .
H H13A 0.2303 0.9561 0.9799 0.066 Uiso calc R 1 . .
H H13B 0.2748 0.8533 1.0124 0.066 Uiso calc R 1 . .
C C14 0.4045(2) 0.8996(2) 1.2216(4) 0.0616(8) Uani d . 1 . .
H H14A 0.3910 0.8312 1.2215 0.074 Uiso calc R 1 . .
H H14B 0.4184 0.9190 1.3251 0.074 Uiso calc R 1 . .
C C15 0.5006(2) 0.9204(2) 1.1257(3) 0.0595(9) Uani d . 1 . .
H H15A 0.5177 0.9880 1.1310 0.071 Uiso calc R 1 . .
H H15B 0.5608 0.8844 1.1631 0.071 Uiso calc R 1 . .
C C16 0.3346(3) 0.4603(2) 0.1784(5) 0.0888(13) Uani d . 1 . .
H H16A 0.2810 0.4639 0.2552 0.133 Uiso calc R 1 . .
H H16B 0.3850 0.4116 0.2047 0.133 Uiso calc R 1 . .
H H16C 0.3024 0.4448 0.0831 0.133 Uiso calc R 1 . .
C C17 0.4705(3) 0.5571(3) 0.0525(5) 0.0855(13) Uani d . 1 . .
H H17A 0.5021 0.6196 0.0533 0.128 Uiso calc R 1 . .
H H17B 0.4402 0.5449 -0.0453 0.128 Uiso calc R 1 . .
H H17C 0.5236 0.5098 0.0738 0.128 Uiso calc R 1 . .

loop_
_atom_site_aniso_label
_atom_site_aniso_U_11
_atom_site_aniso_U_22
_atom_site_aniso_U_33
_atom_site_aniso_U_12
_atom_site_aniso_U_13
_atom_site_aniso_U_23
O1 0.0421(11) 0.0899(15) 0.0471(12) -0.0209(10) 0.0090(10) -0.0154(11)
O2 0.0366(11) 0.1086(17) 0.0593(13) 0.0192(11) -0.0110(11) -0.0273(12)
O3 0.0509(12) 0.0789(14) 0.0452(11) 0.0120(11) 0.0080(9) 0.0015(10)
N1 0.0498(16) 0.0608(15) 0.0693(18) 0.0048(12) -0.0095(14) -0.0306(13)
N2 0.0353(12) 0.0696(15) 0.0375(12) 0.0122(11) -0.0063(11) -0.0107(11)
C1 0.0382(15) 0.0469(14) 0.0443(16) 0.0039(12) 0.0031(13) -0.0048(12)
C2 0.0342(14) 0.0419(13) 0.0400(14) 0.0046(11) 0.0011(12) -0.0038(11)
C3 0.0314(15) 0.0431(14) 0.0446(15) -0.0028(11) -0.0034(12) -0.0046(11)
C4 0.0312(14) 0.0436(13) 0.0419(14) -0.0025(11) 0.0033(12) -0.0003(12)
C5 0.0332(13) 0.0360(12) 0.0394(14) 0.0048(10) -0.0043(11) 0.0004(11)
C6 0.0359(15) 0.0431(13) 0.0446(14) 0.0041(12) 0.0002(12) -0.0042(11)
C7 0.0443(17) 0.0410(14) 0.0542(17) 0.0081(12) -0.0123(14) -0.0087(12)
C8 0.0376(16) 0.0493(15) 0.067(2) -0.0063(12) -0.0098(15) -0.0082(14)
C9 0.0379(16) 0.0511(15) 0.0557(17) -0.0018(13) 0.0043(13) -0.0048(14)
C10 0.0350(14) 0.0370(12) 0.0428(14) -0.0022(11) -0.0006(12) -0.0015(10)
C11 0.0350(16) 0.0535(15) 0.0460(15) 0.0050(12) -0.0005(13) -0.0093(13)
C12 0.0377(15) 0.0492(14) 0.0417(14) 0.0086(12) 0.0018(12) -0.0014(12)
C13 0.0396(17) 0.071(2) 0.0551(19) 0.0011(14) -0.0013(14) 0.0017(15)
C14 0.064(2) 0.077(2) 0.0447(16) 0.0134(17) -0.0017(16) -0.0045(16)
C15 0.0465(18) 0.086(2) 0.0455(17) 0.0145(17) -0.0083(14) -0.0217(17)
C16 0.099(3) 0.0587(18) 0.109(3) -0.0026(19) -0.028(3) -0.032(2)
C17 0.077(2) 0.106(3) 0.073(2) 0.011(2) -0.002(2) -0.053(2)

loop_
_atom_type_symbol
_atom_type_description
_atom_type_scat_dispersion_real
_atom_type_scat_dispersion_imag
_atom_type_scat_source
C C 0.0033 0.0016 'International Tables Vol C Tables 4.2.6.8 and 6.1.1.4'
H H 0.0000 0.0000 'International Tables Vol C Tables 4.2.6.8 and 6.1.1.4'
N N 0.0061 0.0033 'International Tables Vol C Tables 4.2.6.8 and 6.1.1.4'
O O 0.0106 0.0060 'International Tables Vol C Tables 4.2.6.8 and 6.1.1.4'

loop_
_geom_angle_atom_site_label_1
_geom_angle_atom_site_label_2
_geom_angle_atom_site_label_3
_geom_angle_site_symmetry_1
_geom_angle_site_symmetry_3
_geom_angle
_geom_angle_publ_flag
C4 O1 H1 . . 109.5 ?
C14 O3 C13 . . 110.4(2) ?
C7 N1 C17 . . 117.8(2) ?
C7 N1 C16 . . 118.2(3) ?
C17 N1 C16 . . 115.0(3) ?
C11 N2 C15 . . 118.9(2) ?
C11 N2 C12 . . 127.2(2) ?
C15 N2 C12 . . 111.4(2) ?
C2 C1 C10 . . 120.9(3) ?
C2 C1 H1A . . 119.5 ?
C10 C1 H1A . . 119.5 ?
C1 C2 C3 . . 119.5(2) ?
C1 C2 C11 . . 121.6(2) ?
C3 C2 C11 . . 118.4(2) ?
C4 C3 C2 . . 121.0(2) ?
C4 C3 H3A . . 119.5 ?
C2 C3 H3A . . 119.5 ?
O1 C4 C3 . . 124.4(2) ?
O1 C4 C5 . . 115.3(2) ?
C3 C4 C5 . . 120.3(2) ?
C6 C5 C10 . . 120.2(2) ?
C6 C5 C4 . . 121.1(2) ?
C10 C5 C4 . . 118.7(2) ?
C7 C6 C5 . . 121.3(2) ?
C7 C6 H6A . . 119.4 ?
C5 C6 H6A . . 119.4 ?
C6 C7 N1 . . 122.4(3) ?
C6 C7 C8 . . 117.7(2) ?
N1 C7 C8 . . 119.9(2) ?
C9 C8 C7 . . 121.9(3) ?
C9 C8 H8A . . 119.1 ?
C7 C8 H8A . . 119.1 ?
C8 C9 C10 . . 121.3(3) ?
C8 C9 H9A . . 119.4 ?
C10 C9 H9A . . 119.4 ?
C9 C10 C5 . . 117.6(2) ?
C9 C10 C1 . . 122.8(3) ?
C5 C10 C1 . . 119.6(2) ?
O2 C11 N2 . . 118.7(3) ?
O2 C11 C2 . . 120.9(2) ?
N2 C11 C2 . . 120.3(2) ?
N2 C12 C13 . . 110.5(2) ?
N2 C12 H12A . . 109.5 ?
C13 C12 H12A . . 109.5 ?
N2 C12 H12B . . 109.5 ?
C13 C12 H12B . . 109.5 ?
H12A C12 H12B . . 108.1 ?
O3 C13 C12 . . 112.2(2) ?
O3 C13 H13A . . 109.2 ?
C12 C13 H13A . . 109.2 ?
O3 C13 H13B . . 109.2 ?
C12 C13 H13B . . 109.2 ?
H13A C13 H13B . . 107.9 ?
O3 C14 C15 . . 111.7(3) ?
O3 C14 H14A . . 109.3 ?
C15 C14 H14A . . 109.3 ?
O3 C14 H14B . . 109.3 ?
C15 C14 H14B . . 109.3 ?
H14A C14 H14B . . 107.9 ?
N2 C15 C14 . . 109.2(2) ?
N2 C15 H15A . . 109.8 ?
C14 C15 H15A . . 109.8 ?
N2 C15 H15B . . 109.8 ?
C14 C15 H15B . . 109.8 ?
H15A C15 H15B . . 108.3 ?
N1 C16 H16A . . 109.5 ?
N1 C16 H16B . . 109.5 ?
H16A C16 H16B . . 109.5 ?
N1 C16 H16C . . 109.5 ?
H16A C16 H16C . . 109.5 ?
H16B C16 H16C . . 109.5 ?
N1 C17 H17A . . 109.5 ?
N1 C17 H17B . . 109.5 ?
H17A C17 H17B . . 109.5 ?
N1 C17 H17C . . 109.5 ?
H17A C17 H17C . . 109.5 ?
H17B C17 H17C . . 109.5 ?

loop_
_geom_bond_atom_site_label_1
_geom_bond_atom_site_label_2
_geom_bond_site_symmetry_2
_geom_bond_distance
_geom_bond_publ_flag
O1 C4 . 1.349(3) ?
O1 H1 . 0.8200 ?
O2 C11 . 1.235(3) ?
O3 C14 . 1.413(4) ?
O3 C13 . 1.426(4) ?
N1 C7 . 1.395(4) ?
N1 C17 . 1.448(4) ?
N1 C16 . 1.458(4) ?
N2 C11 . 1.359(3) ?
N2 C15 . 1.461(4) ?
N2 C12 . 1.463(3) ?
C1 C2 . 1.370(3) ?
C1 C10 . 1.413(4) ?
C1 H1A . 0.9300 ?
C2 C3 . 1.414(4) ?
C2 C11 . 1.487(4) ?
C3 C4 . 1.368(4) ?
C3 H3A . 0.9300 ?
C4 C5 . 1.426(3) ?
C5 C6 . 1.407(4) ?
C5 C10 . 1.412(4) ?
C6 C7 . 1.387(4) ?
C6 H6A . 0.9300 ?
C7 C8 . 1.409(4) ?
C8 C9 . 1.360(4) ?
C8 H8A . 0.9300 ?
C9 C10 . 1.411(4) ?
C9 H9A . 0.9300 ?
C12 C13 . 1.487(4) ?
C12 H12A . 0.9700 ?
C12 H12B . 0.9700 ?
C13 H13A . 0.9700 ?
C13 H13B . 0.9700 ?
C14 C15 . 1.508(4) ?
C14 H14A . 0.9700 ?
C14 H14B . 0.9700 ?
C15 H15A . 0.9700 ?
C15 H15B . 0.9700 ?
C16 H16A . 0.9600 ?
C16 H16B . 0.9600 ?
C16 H16C . 0.9600 ?
C17 H17A . 0.9600 ?
C17 H17B . 0.9600 ?
C17 H17C . 0.9600 ?

loop_
_geom_hbond_atom_site_label_D
_geom_hbond_atom_site_label_H
_geom_hbond_atom_site_label_A
_geom_hbond_site_symmetry_A
_geom_hbond_distance_DH
_geom_hbond_distance_HA
_geom_hbond_distance_DA
_geom_hbond_angle_DHA
_geom_hbond_publ_flag
O1 H1 O2 3_654 0.82 1.82 2.631(3) 171.9 y
C17 H17C Cg 2_664 0.96 2.80 3.533(2) 134.2 y

loop_
_geom_torsion_atom_site_label_1
_geom_torsion_atom_site_label_2
_geom_torsion_atom_site_label_3
_geom_torsion_atom_site_label_4
_geom_torsion_site_symmetry_1
_geom_torsion_site_symmetry_2
_geom_torsion_site_symmetry_3
_geom_torsion_site_symmetry_4
_geom_torsion
_geom_torsion_publ_flag
C10 C1 C2 C3 . . . . -0.7(4) ?
C10 C1 C2 C11 . . . . -172.5(2) ?
C1 C2 C3 C4 . . . . 1.8(4) ?
C11 C2 C3 C4 . . . . 173.8(2) ?
C2 C3 C4 O1 . . . . 179.2(2) ?
C2 C3 C4 C5 . . . . -2.4(4) ?
O1 C4 C5 C6 . . . . 2.9(4) ?
C3 C4 C5 C6 . . . . -175.7(2) ?
O1 C4 C5 C10 . . . . -179.5(2) ?
C3 C4 C5 C10 . . . . 2.0(4) ?
C10 C5 C6 C7 . . . . -0.8(3) ?
C4 C5 C6 C7 . . . . 176.9(2) ?
C5 C6 C7 N1 . . . . -179.1(2) ?
C5 C6 C7 C8 . . . . 3.4(4) ?
C17 N1 C7 C6 . . . . -1.3(4) ?
C16 N1 C7 C6 . . . . 144.3(3) ?
C17 N1 C7 C8 . . . . 176.1(3) ?
C16 N1 C7 C8 . . . . -38.3(4) ?
C6 C7 C8 C9 . . . . -3.1(4) ?
N1 C7 C8 C9 . . . . 179.3(3) ?
C7 C8 C9 C10 . . . . 0.2(4) ?
C8 C9 C10 C5 . . . . 2.5(4) ?
C8 C9 C10 C1 . . . . -176.4(3) ?
C6 C5 C10 C9 . . . . -2.2(3) ?
C4 C5 C10 C9 . . . . -179.9(2) ?
C6 C5 C10 C1 . . . . 176.7(2) ?
C4 C5 C10 C1 . . . . -1.0(3) ?
C2 C1 C10 C9 . . . . 179.2(2) ?
C2 C1 C10 C5 . . . . 0.4(4) ?
C15 N2 C11 O2 . . . . -6.4(4) ?
C12 N2 C11 O2 . . . . 154.2(3) ?
C15 N2 C11 C2 . . . . 170.5(3) ?
C12 N2 C11 C2 . . . . -28.8(4) ?
C1 C2 C11 O2 . . . . 138.2(3) ?
C3 C2 C11 O2 . . . . -33.7(4) ?
C1 C2 C11 N2 . . . . -38.7(4) ?
C3 C2 C11 N2 . . . . 149.4(3) ?
C11 N2 C12 C13 . . . . 144.1(3) ?
C15 N2 C12 C13 . . . . -54.0(3) ?
C14 O3 C13 C12 . . . . -57.6(3) ?
N2 C12 C13 O3 . . . . 55.1(3) ?
C13 O3 C14 C15 . . . . 58.8(3) ?
C11 N2 C15 C14 . . . . -141.8(3) ?
C12 N2 C15 C14 . . . . 54.6(3) ?
O3 C14 C15 N2 . . . . -57.5(3) ?

loop_
_cod_related_entry_id
_cod_related_entry_database
_cod_related_entry_code
1 ChemSpider 24744053
